data_7060082
loop_
_publ_author_name
'Gopalakrishnan, Durairaj'
'Sumithaa, Chezhiyan'
'Kumar, Arumugam Madan'
'Bhuvanesh, Nattamai S. P.'
'Ghorai, Suvankar'
'Das, Priyadip'
'Ganeshpandian, Mani'

_publ_section_title
;
 Encapsulation of a Ru(\h6-p-cymene) complex of the antibacterial drug
 trimethoprim into a polydiacetylene-phospholipid assembly to enhance its
 in vitro anticancer and antibacterial activities
;
_journal_issue 46
_journal_name_full 'New Journal of Chemistry'
_journal_page_first 20047
_journal_page_last 20059
_journal_paper_doi 10.1039/D0NJ03664A
_journal_volume 44
_journal_year 2020
_chemical_formula_moiety 'C24 H32 Cl2 N4 O3 Ru'
_chemical_formula_sum 'C24 H32 Cl2 N4 O3 Ru'
_chemical_formula_weight 596.50
_space_group_crystal_system triclinic
_space_group_IT_number 2
_space_group_name_Hall '-P 1'
_space_group_name_H-M_alt 'P -1'
_atom_sites_solution_hydrogens mixed
_atom_sites_solution_primary dual
_audit_creation_date 2017-08-17
_audit_creation_method
;
Olex2 1.2-beta
(compiled 2017.03.28 svn.r3405 for OlexSys, GUI svn.r5335)
;
_audit_update_record
;
2020-05-18 deposited with the CCDC.	2020-09-24 downloaded from the CCDC.
;
_cell_angle_alpha 67.587(3)
_cell_angle_beta 70.606(3)
_cell_angle_gamma 77.965(3)
_cell_formula_units_Z 4
_cell_length_a 12.2293(10)
_cell_length_b 15.4509(13)
_cell_length_c 15.9391(13)
_cell_measurement_reflns_used 9313
_cell_measurement_temperature 100.0
_cell_measurement_theta_max 27.593
_cell_measurement_theta_min 2.382
_cell_volume 2614.6(4)
_computing_cell_refinement 'SAINT v8.37A (Bruker, 2015)'
_computing_data_reduction 'SAINT v8.37A (Bruker, 2015)'
_computing_molecular_graphics 'Olex2 (Dolomanov et al., 2009)'
_computing_publication_material 'Olex2 (Dolomanov et al., 2009)'
_computing_structure_refinement 'ShelXL (Sheldrick, 2015)'
_computing_structure_solution 'ShelXT (Sheldrick, 2015)'
_diffrn_ambient_temperature 100.0
_diffrn_measured_fraction_theta_full 0.998
_diffrn_measured_fraction_theta_max 0.992
_diffrn_measurement_device_type 'Bruker APEX-II CCD'
_diffrn_measurement_method '\f and \w scans'
_diffrn_radiation_type MoK\a
_diffrn_radiation_wavelength 0.71073
_diffrn_reflns_av_R_equivalents 0.0340
_diffrn_reflns_av_unetI/netI 0.0203
_diffrn_reflns_Laue_measured_fraction_full 0.998
_diffrn_reflns_Laue_measured_fraction_max 0.992
_diffrn_reflns_limit_h_max 15
_diffrn_reflns_limit_h_min -15
_diffrn_reflns_limit_k_max 20
_diffrn_reflns_limit_k_min -20
_diffrn_reflns_limit_l_max 20
_diffrn_reflns_limit_l_min -20
_diffrn_reflns_number 104658
_diffrn_reflns_point_group_measured_fraction_full 0.998
_diffrn_reflns_point_group_measured_fraction_max 0.992
_diffrn_reflns_theta_full 25.242
_diffrn_reflns_theta_max 27.593
_diffrn_reflns_theta_min 2.578
_diffrn_standards_number 0
_exptl_absorpt_coefficient_mu 0.836
_exptl_absorpt_correction_T_max 0.4305
_exptl_absorpt_correction_T_min 0.3867
_exptl_absorpt_correction_type multi-scan
_exptl_absorpt_process_details
'SADABS-2016/2 (Bruker,2016/2) was used for absorption correction. wR2(int) was 0.1059 before and 0.0669 after correction. The Ratio of minimum to maximum transmission is 0.8983. The \l/2 correction factor is Not present.'
_exptl_crystal_colour brown
_exptl_crystal_colour_primary brown
_exptl_crystal_density_diffrn 1.515
_exptl_crystal_description block
_exptl_crystal_F_000 1224
_exptl_crystal_size_max 0.217
_exptl_crystal_size_mid 0.128
_exptl_crystal_size_min 0.114
_refine_diff_density_max 0.946
_refine_diff_density_min -0.640
_refine_diff_density_rms 0.086
_refine_ls_extinction_method none
_refine_ls_goodness_of_fit_ref 1.115
_refine_ls_hydrogen_treatment constr
_refine_ls_matrix_type full
_refine_ls_number_parameters 628
_refine_ls_number_reflns 12026
_refine_ls_number_restraints 0
_refine_ls_restrained_S_all 1.115
_refine_ls_R_factor_all 0.0402
_refine_ls_R_factor_gt 0.0310
_refine_ls_shift/su_max 0.002
_refine_ls_shift/su_mean 0.000
_refine_ls_structure_factor_coef Fsqd
_refine_ls_weighting_details 'w=1/[\s^2^(Fo^2^)+(0.0176P)^2^+4.7341P] where P=(Fo^2^+2Fc^2^)/3'
_refine_ls_weighting_scheme calc
_refine_ls_wR_factor_gt 0.0639
_refine_ls_wR_factor_ref 0.0684
_reflns_Friedel_coverage 0.000
_reflns_number_gt 10430
_reflns_number_total 12026
_reflns_threshold_expression 'I > 2\s(I)'
_cod_data_source_file d0nj03664a2.cif
_cod_data_source_block gp1
_cod_depositor_comments 'Adding full bibliography for 7060082.cif.'
_cod_database_code 7060082
_shelx_shelxl_version_number 2017/1
_shelx_space_group_comment
;
The symmetry employed for this shelxl refinement is uniquely defined
by the following loop, which should always be used as a source of
symmetry information in preference to the above space-group names.
They are only intended as comments.
;
_shelx_estimated_absorpt_t_max 0.911
_shelx_estimated_absorpt_t_min 0.839
_olex2_refinement_description
;
1. Fixed Uiso
 At 1.2 times of:
  All C(H) groups, All C(H,H) groups, All N(H,H) groups
 At 1.5 times of:
  All C(H,H,H) groups
2.a Rotating group:
 N3(H3A,H3B), N3B(H3BA,H3BB), N4B(H4BA,H4BB)
2.b Ternary CH refined with riding coordinates:
 C21(H21), C21B(H21B)
2.c Secondary CH2 refined with riding coordinates:
 C5(H5A,H5B), C5B(H5BA,H5BB)
2.d Aromatic/amide H refined with riding coordinates:
 C1(H1), C7(H7), C11(H11), C16(H16), C17(H17), C19(H19), C20(H20), C1B(H1B),
 C7B(H7B), C11B(H11B), C16B(H16B), C17B(H17B), C19B(H19B), C20B(H20B)
2.e X=CH2 refined with riding coordinates:
 N4(H4A,H4B)
2.f Idealised Me refined as rotating group:
 C12(H12A,H12B,H12C), C13(H13A,H13B,H13C), C14(H14A,H14B,H14C), C22(H22A,H22B,
 H22C), C23(H23A,H23B,H23C), C24(H24A,H24B,H24C), C12B(H12D,H12E,H12F),
 C13B(H13D,H13E,H13F), C14B(H14D,H14E,H14F), C22B(H22D,H22E,H22F), C23B(H23D,
 H23E,H23F), C24B(H24D,H24E,H24F)
;
_olex2_submission_special_instructions 'No special instructions were received'

loop_
_space_group_symop_operation_xyz
'x, y, z'
'-x, -y, -z'

loop_
_atom_site_label
_atom_site_type_symbol
_atom_site_fract_x
_atom_site_fract_y
_atom_site_fract_z
_atom_site_U_iso_or_equiv
_atom_site_adp_type
_atom_site_occupancy
_atom_site_site_symmetry_order
_atom_site_calc_flag
_atom_site_refinement_flags_posn
_atom_site_refinement_flags_adp
_atom_site_refinement_flags_occupancy
_atom_site_disorder_assembly
_atom_site_disorder_group
Ru1 Ru 0.72735(2) 0.74628(2) 0.20411(2) 0.01135(5) Uani 1 1 d . . . . .
Cl1 Cl 0.90128(5) 0.76954(4) 0.22991(4) 0.01733(11) Uani 1 1 d . . . . .
Cl2 Cl 0.81276(5) 0.58661(4) 0.21516(4) 0.01711(11) Uani 1 1 d . . . . .
O1 O 0.27403(14) 0.97576(12) 0.56429(12) 0.0203(3) Uani 1 1 d . . . . .
O2 O 0.28024(14) 1.00395(12) 0.71803(12) 0.0215(4) Uani 1 1 d . . . . .
O3 O 0.45124(15) 0.91874(13) 0.80149(12) 0.0234(4) Uani 1 1 d . . . . .
N1 N 0.65769(16) 0.70059(13) 0.35512(12) 0.0124(4) Uani 1 1 d . . . . .
N2 N 0.54739(16) 0.60321(13) 0.50405(13) 0.0140(4) Uani 1 1 d . . . . .
N3 N 0.52693(17) 0.62600(14) 0.64346(13) 0.0170(4) Uani 1 1 d . . . . .
H3A H 0.523138 0.564414 0.667592 0.020 Uiso 1 1 d GR . . . .
H3B H 0.573339 0.641044 0.667112 0.020 Uiso 1 1 d GR . . . .
N4 N 0.56225(17) 0.57838(13) 0.36750(13) 0.0154(4) Uani 1 1 d . . . . .
H4A H 0.517413 0.532259 0.401894 0.018 Uiso 1 1 calc R . . . .
H4B H 0.588414 0.591956 0.305833 0.018 Uiso 1 1 calc R . . . .
C1 C 0.67546(19) 0.75205(15) 0.40152(15) 0.0139(4) Uani 1 1 d . . . . .
H1 H 0.719118 0.804872 0.365180 0.017 Uiso 1 1 calc R . . . .
C2 C 0.63452(18) 0.73257(15) 0.49691(16) 0.0138(4) Uani 1 1 d . . . . .
C3 C 0.56975(18) 0.65287(15) 0.54840(15) 0.0138(4) Uani 1 1 d . . . . .
C4 C 0.59090(18) 0.62830(15) 0.40934(15) 0.0125(4) Uani 1 1 d . . . . .
C5 C 0.66040(19) 0.78935(16) 0.54514(16) 0.0165(4) Uani 1 1 d . . . . .
H5A H 0.714261 0.836157 0.497626 0.020 Uiso 1 1 calc R . . . .
H5B H 0.700915 0.746959 0.592492 0.020 Uiso 1 1 calc R . . . .
C6 C 0.55382(19) 0.84049(15) 0.59410(16) 0.0149(4) Uani 1 1 d . . . . .
C7 C 0.4612(2) 0.87987(16) 0.55488(16) 0.0158(4) Uani 1 1 d . . . . .
H7 H 0.461287 0.870702 0.499215 0.019 Uiso 1 1 calc R . . . .
C8 C 0.36846(19) 0.93275(16) 0.59741(16) 0.0160(4) Uani 1 1 d . . . . .
C9 C 0.3682(2) 0.94612(16) 0.67932(16) 0.0171(5) Uani 1 1 d . . . . .
C10 C 0.4601(2) 0.90408(16) 0.71971(16) 0.0168(5) Uani 1 1 d . . . . .
C11 C 0.5530(2) 0.85152(16) 0.67706(16) 0.0167(4) Uani 1 1 d . . . . .
H11 H 0.615572 0.823303 0.704385 0.020 Uiso 1 1 calc R . . . .
C12 C 0.2695(2) 0.96309(19) 0.48135(18) 0.0246(5) Uani 1 1 d . . . . .
H12A H 0.340917 0.982319 0.430605 0.037 Uiso 1 1 calc GR . . . .
H12B H 0.202036 1.001549 0.461497 0.037 Uiso 1 1 calc GR . . . .
H12C H 0.262605 0.896699 0.495034 0.037 Uiso 1 1 calc GR . . . .
C13 C 0.1820(2) 0.9556(2) 0.78477(18) 0.0274(6) Uani 1 1 d . . . . .
H13A H 0.149690 0.927264 0.753721 0.041 Uiso 1 1 calc GR . . . .
H13B H 0.122517 1.000270 0.808863 0.041 Uiso 1 1 calc GR . . . .
H13C H 0.206667 0.906207 0.837378 0.041 Uiso 1 1 calc GR . . . .
C14 C 0.5471(2) 0.8803(2) 0.84109(19) 0.0271(6) Uani 1 1 d . . . . .
H14A H 0.618321 0.906751 0.794891 0.041 Uiso 1 1 calc GR . . . .
H14B H 0.556601 0.811828 0.857355 0.041 Uiso 1 1 calc GR . . . .
H14C H 0.532178 0.896055 0.898186 0.041 Uiso 1 1 calc GR . . . .
C15 C 0.7588(2) 0.79765(16) 0.05038(15) 0.0171(5) Uani 1 1 d . . . . .
C16 C 0.7589(2) 0.87159(16) 0.08144(15) 0.0166(5) Uani 1 1 d . . . . .
H16 H 0.823767 0.907866 0.053037 0.020 Uiso 1 1 calc R . . . .
C17 C 0.6647(2) 0.89400(15) 0.15424(16) 0.0167(5) Uani 1 1 d . . . . .
H17 H 0.667401 0.944620 0.173244 0.020 Uiso 1 1 calc R . . . .
C18 C 0.5676(2) 0.84051(16) 0.19782(16) 0.0164(5) Uani 1 1 d . . . . .
C19 C 0.56492(19) 0.76566(17) 0.16746(16) 0.0171(5) Uani 1 1 d . . . . .
H19 H 0.499508 0.729979 0.195180 0.020 Uiso 1 1 calc R . . . .
C20 C 0.6597(2) 0.74452(16) 0.09602(16) 0.0167(4) Uani 1 1 d . . . . .
H20 H 0.657563 0.693292 0.077691 0.020 Uiso 1 1 calc R . . . .
C21 C 0.8596(2) 0.76905(19) -0.02304(17) 0.0246(5) Uani 1 1 d . . . . .
H21 H 0.869353 0.698745 -0.000001 0.030 Uiso 1 1 calc R . . . .
C22 C 0.9740(2) 0.8009(2) -0.0351(2) 0.0376(7) Uani 1 1 d . . . . .
H22A H 0.970858 0.869586 -0.063352 0.056 Uiso 1 1 calc GR . . . .
H22B H 1.036877 0.772664 -0.076498 0.056 Uiso 1 1 calc GR . . . .
H22C H 0.988501 0.781192 0.026733 0.056 Uiso 1 1 calc GR . . . .
C23 C 0.8278(3) 0.8000(2) -0.1153(2) 0.0421(8) Uani 1 1 d . . . . .
H23A H 0.755830 0.773667 -0.104062 0.063 Uiso 1 1 calc GR . . . .
H23B H 0.890828 0.777503 -0.161333 0.063 Uiso 1 1 calc GR . . . .
H23C H 0.816102 0.868809 -0.140093 0.063 Uiso 1 1 calc GR . . . .
C24 C 0.4704(2) 0.85868(18) 0.27922(18) 0.0233(5) Uani 1 1 d . . . . .
H24A H 0.439875 0.799116 0.323888 0.035 Uiso 1 1 calc GR . . . .
H24B H 0.407874 0.901442 0.255047 0.035 Uiso 1 1 calc GR . . . .
H24C H 0.500480 0.887268 0.311442 0.035 Uiso 1 1 calc GR . . . .
Ru1B Ru 0.69340(2) 0.45573(2) 0.85085(2) 0.01218(5) Uani 1 1 d . . . . .
Cl1B Cl 0.62527(5) 0.62121(4) 0.82242(4) 0.01814(11) Uani 1 1 d . . . . .
Cl2B Cl 0.50768(5) 0.44028(4) 0.83605(4) 0.01592(11) Uani 1 1 d . . . . .
O1B O 1.05297(14) 0.14797(11) 0.51778(11) 0.0186(3) Uani 1 1 d . . . . .
O2B O 1.05325(16) 0.15441(13) 0.34804(13) 0.0257(4) Uani 1 1 d . . . . .
O3B O 0.88433(18) 0.26080(14) 0.26687(13) 0.0333(5) Uani 1 1 d . . . . .
N1B N 0.75948(16) 0.49052(13) 0.69911(13) 0.0135(4) Uani 1 1 d . . . . .
N2B N 0.87558(17) 0.57492(14) 0.54580(13) 0.0174(4) Uani 1 1 d . . . . .
N3B N 0.88036(18) 0.55004(15) 0.41171(14) 0.0227(4) Uani 1 1 d . . . . .
H3BA H 0.831201 0.535220 0.390180 0.027 Uiso 1 1 d GR . . . .
H3BB H 0.884652 0.611630 0.386671 0.027 Uiso 1 1 d GR . . . .
N4B N 0.87903(18) 0.60110(15) 0.67704(14) 0.0207(4) Uani 1 1 d . . . . .
H4BA H 0.910302 0.651738 0.632164 0.025 Uiso 1 1 d GR . . . .
H4BB H 0.822302 0.618988 0.720644 0.025 Uiso 1 1 d GR . . . .
C1B C 0.72792(19) 0.44146(16) 0.65699(16) 0.0151(4) Uani 1 1 d . . . . .
H1B H 0.673280 0.396556 0.695922 0.018 Uiso 1 1 calc R . . . .
C2B C 0.76864(19) 0.45174(16) 0.56324(16) 0.0158(4) Uani 1 1 d . . . . .
C3B C 0.84269(19) 0.52544(16) 0.50680(15) 0.0163(5) Uani 1 1 d . . . . .
C4B C 0.83626(19) 0.55450(16) 0.63976(16) 0.0156(4) Uani 1 1 d . . . . .
C5B C 0.7231(2) 0.39797(17) 0.52225(17) 0.0190(5) Uani 1 1 d . . . . .
H5BA H 0.686137 0.444062 0.474066 0.023 Uiso 1 1 calc R . . . .
H5BB H 0.661249 0.360781 0.573319 0.023 Uiso 1 1 calc R . . . .
C6B C 0.8107(2) 0.33184(16) 0.47711(16) 0.0158(4) Uani 1 1 d . . . . .
C7B C 0.89256(19) 0.27209(16) 0.52127(16) 0.0157(4) Uani 1 1 d . . . . .
H7B H 0.895865 0.273773 0.579336 0.019 Uiso 1 1 calc R . . . .
C8B C 0.96972(19) 0.20971(16) 0.47990(16) 0.0156(4) Uani 1 1 d . . . . .
C9B C 0.9674(2) 0.20858(16) 0.39298(16) 0.0167(5) Uani 1 1 d . . . . .
C10B C 0.8827(2) 0.26734(18) 0.35056(16) 0.0211(5) Uani 1 1 d . . . . .
C11B C 0.8049(2) 0.32849(17) 0.39273(16) 0.0194(5) Uani 1 1 d . . . . .
H11B H 0.747402 0.368165 0.363770 0.023 Uiso 1 1 calc R . . . .
C12B C 1.0582(2) 0.14902(19) 0.60595(17) 0.0233(5) Uani 1 1 d . . . . .
H12D H 1.073813 0.211785 0.597989 0.035 Uiso 1 1 calc GR . . . .
H12E H 1.120632 0.102709 0.626331 0.035 Uiso 1 1 calc GR . . . .
H12F H 0.983670 0.133290 0.653784 0.035 Uiso 1 1 calc GR . . . .
C13B C 1.0212(3) 0.0682(2) 0.3588(2) 0.0362(7) Uani 1 1 d . . . . .
H13D H 1.084397 0.037434 0.319965 0.054 Uiso 1 1 calc GR . . . .
H13E H 0.950586 0.078856 0.338724 0.054 Uiso 1 1 calc GR . . . .
H13F H 1.006241 0.027955 0.425351 0.054 Uiso 1 1 calc GR . . . .
C14B C 0.7912(3) 0.3149(3) 0.2270(2) 0.0537(11) Uani 1 1 d . . . . .
H14D H 0.797423 0.301920 0.169925 0.081 Uiso 1 1 calc GR . . . .
H14E H 0.796656 0.382053 0.210725 0.081 Uiso 1 1 calc GR . . . .
H14F H 0.716134 0.297515 0.273261 0.081 Uiso 1 1 calc GR . . . .
C15B C 0.7346(2) 0.30424(16) 0.91689(16) 0.0179(5) Uani 1 1 d . . . . .
C16B C 0.8618(2) 0.42523(17) 0.88211(17) 0.0202(5) Uani 1 1 d . . . . .
H16B H 0.933198 0.452605 0.847561 0.024 Uiso 1 1 calc R . . . .
C17B C 0.8383(2) 0.34841(16) 0.86539(16) 0.0180(5) Uani 1 1 d . . . . .
H17B H 0.893610 0.325984 0.818394 0.022 Uiso 1 1 calc R . . . .
C18B C 0.7796(2) 0.46174(18) 0.95001(18) 0.0231(5) Uani 1 1 d . . . . .
C19B C 0.6522(2) 0.34246(17) 0.98461(16) 0.0210(5) Uani 1 1 d . . . . .
H19B H 0.580876 0.314978 1.019178 0.025 Uiso 1 1 calc R . . . .
C20B C 0.6732(2) 0.41868(18) 1.00158(16) 0.0229(5) Uani 1 1 d . . . . .
H20B H 0.616848 0.442044 1.047434 0.028 Uiso 1 1 calc R . . . .
C21B C 0.7098(2) 0.21904(17) 0.90288(18) 0.0244(5) Uani 1 1 d . . . . .
H21B H 0.624831 0.224386 0.908971 0.029 Uiso 1 1 calc R . . . .
C22B C 0.7784(3) 0.2074(2) 0.8069(2) 0.0324(6) Uani 1 1 d . . . . .
H22D H 0.762065 0.263970 0.755774 0.049 Uiso 1 1 calc GR . . . .
H22E H 0.754915 0.152706 0.802611 0.049 Uiso 1 1 calc GR . . . .
H22F H 0.861985 0.198145 0.801262 0.049 Uiso 1 1 calc GR . . . .
C23B C 0.7379(3) 0.1305(2) 0.9817(2) 0.0359(7) Uani 1 1 d . . . . .
H23D H 0.821765 0.122112 0.974821 0.054 Uiso 1 1 calc GR . . . .
H23E H 0.714711 0.075654 0.977567 0.054 Uiso 1 1 calc GR . . . .
H23F H 0.695285 0.137273 1.043286 0.054 Uiso 1 1 calc GR . . . .
C24B C 0.7997(3) 0.5457(2) 0.9669(2) 0.0366(7) Uani 1 1 d . . . . .
H24D H 0.859009 0.580735 0.912418 0.055 Uiso 1 1 calc GR . . . .
H24E H 0.826249 0.524653 1.023766 0.055 Uiso 1 1 calc GR . . . .
H24F H 0.726805 0.586518 0.975471 0.055 Uiso 1 1 calc GR . . . .

loop_
_atom_site_aniso_label
_atom_site_aniso_U_11
_atom_site_aniso_U_22
_atom_site_aniso_U_33
_atom_site_aniso_U_23
_atom_site_aniso_U_13
_atom_site_aniso_U_12
Ru1 0.01177(8) 0.01050(8) 0.01089(8) -0.00391(6) -0.00246(6) 0.00022(6)
Cl1 0.0130(2) 0.0224(3) 0.0172(3) -0.0082(2) -0.0032(2) -0.0018(2)
Cl2 0.0190(3) 0.0134(2) 0.0165(2) -0.0059(2) -0.0038(2) 0.0032(2)
O1 0.0173(8) 0.0238(9) 0.0216(8) -0.0115(7) -0.0076(7) 0.0055(7)
O2 0.0180(8) 0.0216(9) 0.0253(9) -0.0145(7) -0.0022(7) 0.0035(7)
O3 0.0273(9) 0.0266(9) 0.0217(9) -0.0167(8) -0.0101(7) 0.0082(7)
N1 0.0128(9) 0.0123(9) 0.0112(8) -0.0047(7) -0.0019(7) -0.0002(7)
N2 0.0142(9) 0.0130(9) 0.0124(9) -0.0032(7) -0.0025(7) -0.0006(7)
N3 0.0207(10) 0.0153(9) 0.0145(9) -0.0054(8) -0.0045(8) -0.0010(8)
N4 0.0192(10) 0.0156(9) 0.0119(9) -0.0050(7) -0.0024(7) -0.0052(8)
C1 0.0131(10) 0.0110(10) 0.0167(10) -0.0055(8) -0.0038(8) 0.0016(8)
C2 0.0113(10) 0.0122(10) 0.0178(11) -0.0073(9) -0.0045(8) 0.0037(8)
C3 0.0114(10) 0.0145(11) 0.0143(10) -0.0056(8) -0.0050(8) 0.0054(8)
C4 0.0105(10) 0.0118(10) 0.0138(10) -0.0039(8) -0.0048(8) 0.0030(8)
C5 0.0149(11) 0.0178(11) 0.0190(11) -0.0105(9) -0.0043(9) 0.0014(9)
C6 0.0154(11) 0.0113(10) 0.0172(11) -0.0062(9) -0.0024(9) -0.0003(8)
C7 0.0179(11) 0.0148(11) 0.0156(10) -0.0080(9) -0.0030(9) -0.0009(9)
C8 0.0147(11) 0.0130(10) 0.0198(11) -0.0056(9) -0.0049(9) -0.0001(8)
C9 0.0160(11) 0.0147(11) 0.0194(11) -0.0091(9) -0.0012(9) 0.0014(9)
C10 0.0220(12) 0.0143(11) 0.0151(11) -0.0063(9) -0.0044(9) -0.0021(9)
C11 0.0171(11) 0.0150(11) 0.0195(11) -0.0075(9) -0.0066(9) 0.0010(9)
C12 0.0239(13) 0.0283(14) 0.0244(13) -0.0116(11) -0.0103(10) 0.0030(10)
C13 0.0193(12) 0.0371(15) 0.0229(13) -0.0123(11) -0.0025(10) 0.0016(11)
C14 0.0316(14) 0.0302(14) 0.0264(13) -0.0163(11) -0.0148(11) 0.0066(11)
C15 0.0208(11) 0.0186(11) 0.0107(10) -0.0042(9) -0.0056(9) 0.0010(9)
C16 0.0183(11) 0.0127(10) 0.0138(10) 0.0009(8) -0.0044(9) -0.0019(9)
C17 0.0202(11) 0.0087(10) 0.0177(11) -0.0009(8) -0.0070(9) 0.0016(8)
C18 0.0166(11) 0.0149(11) 0.0158(11) -0.0043(9) -0.0082(9) 0.0068(9)
C19 0.0127(10) 0.0201(12) 0.0192(11) -0.0064(9) -0.0080(9) 0.0018(9)
C20 0.0219(12) 0.0166(11) 0.0152(10) -0.0062(9) -0.0094(9) -0.0005(9)
C21 0.0251(13) 0.0284(14) 0.0173(12) -0.0091(10) -0.0018(10) -0.0003(11)
C22 0.0245(14) 0.0494(19) 0.0386(16) -0.0258(15) 0.0039(12) -0.0028(13)
C23 0.0483(19) 0.052(2) 0.0194(14) -0.0114(13) -0.0071(13) 0.0049(15)
C24 0.0206(12) 0.0219(12) 0.0229(12) -0.0078(10) -0.0043(10) 0.0049(10)
Ru1B 0.01280(9) 0.01229(9) 0.01103(8) -0.00501(7) -0.00240(6) 0.00021(6)
Cl1B 0.0221(3) 0.0139(3) 0.0191(3) -0.0078(2) -0.0059(2) 0.0017(2)
Cl2B 0.0145(2) 0.0171(3) 0.0155(2) -0.0055(2) -0.00282(19) -0.0022(2)
O1B 0.0190(8) 0.0191(8) 0.0195(8) -0.0102(7) -0.0080(7) 0.0059(7)
O2B 0.0309(10) 0.0229(9) 0.0251(9) -0.0164(8) -0.0064(8) 0.0076(8)
O3B 0.0421(12) 0.0407(12) 0.0238(9) -0.0223(9) -0.0191(9) 0.0209(9)
N1B 0.0139(9) 0.0134(9) 0.0119(9) -0.0046(7) -0.0023(7) -0.0003(7)
N2B 0.0169(10) 0.0176(10) 0.0144(9) -0.0036(8) -0.0035(7) 0.0002(8)
N3B 0.0255(11) 0.0247(11) 0.0144(10) -0.0056(8) -0.0074(8) 0.0057(9)
N4B 0.0221(10) 0.0219(10) 0.0181(10) -0.0067(8) -0.0016(8) -0.0088(8)
C1B 0.0124(10) 0.0158(11) 0.0161(11) -0.0065(9) -0.0031(8) 0.0012(8)
C2B 0.0128(10) 0.0161(11) 0.0190(11) -0.0099(9) -0.0052(9) 0.0064(8)
C3B 0.0146(11) 0.0174(11) 0.0129(10) -0.0052(9) -0.0045(8) 0.0081(9)
C4B 0.0138(10) 0.0139(11) 0.0167(11) -0.0046(9) -0.0037(9) 0.0015(8)
C5B 0.0166(11) 0.0248(12) 0.0203(11) -0.0145(10) -0.0068(9) 0.0048(9)
C6B 0.0159(11) 0.0161(11) 0.0162(11) -0.0080(9) -0.0038(9) 0.0006(9)
C7B 0.0173(11) 0.0168(11) 0.0147(10) -0.0072(9) -0.0043(9) -0.0016(9)
C8B 0.0147(11) 0.0131(10) 0.0184(11) -0.0044(9) -0.0045(9) -0.0018(8)
C9B 0.0180(11) 0.0150(11) 0.0173(11) -0.0091(9) -0.0020(9) 0.0007(9)
C10B 0.0275(13) 0.0224(12) 0.0154(11) -0.0096(10) -0.0083(10) 0.0033(10)
C11B 0.0221(12) 0.0202(12) 0.0178(11) -0.0097(9) -0.0086(9) 0.0056(9)
C12B 0.0216(12) 0.0285(13) 0.0213(12) -0.0110(10) -0.0111(10) 0.0079(10)
C13B 0.0305(15) 0.0316(15) 0.0501(18) -0.0228(14) -0.0080(13) 0.0018(12)
C14B 0.067(2) 0.070(2) 0.0408(18) -0.0412(18) -0.0407(18) 0.045(2)
C15B 0.0227(12) 0.0141(11) 0.0166(11) -0.0019(9) -0.0104(9) 0.0004(9)
C16B 0.0152(11) 0.0233(12) 0.0215(12) -0.0032(10) -0.0091(9) -0.0021(9)
C17B 0.0174(11) 0.0187(11) 0.0169(11) -0.0076(9) -0.0074(9) 0.0073(9)
C18B 0.0332(14) 0.0208(12) 0.0235(12) -0.0096(10) -0.0185(11) 0.0015(10)
C19B 0.0191(12) 0.0227(12) 0.0124(10) 0.0034(9) -0.0041(9) -0.0023(9)
C20B 0.0270(13) 0.0279(13) 0.0113(11) -0.0083(10) -0.0066(9) 0.0082(10)
C21B 0.0303(14) 0.0152(12) 0.0285(13) -0.0026(10) -0.0144(11) -0.0028(10)
C22B 0.0483(18) 0.0222(14) 0.0313(15) -0.0110(12) -0.0167(13) 0.0002(12)
C23B 0.0503(19) 0.0216(14) 0.0327(15) -0.0020(12) -0.0163(14) -0.0032(13)
C24B 0.056(2) 0.0291(15) 0.0406(17) -0.0167(13) -0.0293(15) -0.0017(14)

loop_
_atom_type_symbol
_atom_type_description
_atom_type_scat_dispersion_real
_atom_type_scat_dispersion_imag
_atom_type_scat_source
C C 0.0033 0.0016 'International Tables Vol C Tables 4.2.6.8 and 6.1.1.4'
H H 0.0000 0.0000 'International Tables Vol C Tables 4.2.6.8 and 6.1.1.4'
Cl Cl 0.1484 0.1585 'International Tables Vol C Tables 4.2.6.8 and 6.1.1.4'
N N 0.0061 0.0033 'International Tables Vol C Tables 4.2.6.8 and 6.1.1.4'
O O 0.0106 0.0060 'International Tables Vol C Tables 4.2.6.8 and 6.1.1.4'
Ru Ru -1.2594 0.8363 'International Tables Vol C Tables 4.2.6.8 and 6.1.1.4'

loop_
_geom_angle_atom_site_label_1
_geom_angle_atom_site_label_2
_geom_angle_atom_site_label_3
_geom_angle
_geom_angle_site_symmetry_1
_geom_angle_site_symmetry_3
_geom_angle_publ_flag
Cl1 Ru1 Cl2 87.11(2) . . ?
N1 Ru1 Cl1 86.13(5) . . ?
N1 Ru1 Cl2 89.63(5) . . ?
N1 Ru1 C15 167.59(8) . . ?
N1 Ru1 C16 141.82(8) . . ?
N1 Ru1 C17 105.46(8) . . ?
N1 Ru1 C18 86.90(8) . . ?
N1 Ru1 C19 98.30(8) . . ?
N1 Ru1 C20 130.93(8) . . ?
C15 Ru1 Cl1 105.50(6) . . ?
C15 Ru1 Cl2 95.19(6) . . ?
C16 Ru1 Cl1 86.62(6) . . ?
C16 Ru1 Cl2 127.34(6) . . ?
C16 Ru1 C15 37.80(9) . . ?
C16 Ru1 C17 38.58(8) . . ?
C16 Ru1 C18 69.02(9) . . ?
C16 Ru1 C19 80.96(9) . . ?
C16 Ru1 C20 68.18(9) . . ?
C17 Ru1 Cl1 96.54(6) . . ?
C17 Ru1 Cl2 164.65(6) . . ?
C17 Ru1 C15 69.46(9) . . ?
C17 Ru1 C18 37.86(9) . . ?
C17 Ru1 C19 68.35(9) . . ?
C18 Ru1 Cl1 128.63(6) . . ?
C18 Ru1 Cl2 143.64(6) . . ?
C18 Ru1 C15 82.44(8) . . ?
C19 Ru1 Cl1 164.87(6) . . ?
C19 Ru1 Cl2 107.28(6) . . ?
C19 Ru1 C15 69.35(9) . . ?
C19 Ru1 C18 38.02(9) . . ?
C20 Ru1 Cl1 142.35(6) . . ?
C20 Ru1 Cl2 86.81(6) . . ?
C20 Ru1 C15 38.40(9) . . ?
C20 Ru1 C17 81.19(9) . . ?
C20 Ru1 C18 68.86(9) . . ?
C20 Ru1 C19 38.01(9) . . ?
C8 O1 C12 117.16(18) . . ?
C9 O2 C13 113.35(19) . . ?
C10 O3 C14 116.50(19) . . ?
C1 N1 Ru1 117.63(14) . . ?
C4 N1 Ru1 126.42(15) . . ?
C4 N1 C1 115.82(18) . . ?
C3 N2 C4 118.68(19) . . ?
H3A N3 H3B 108.9 . . ?
C3 N3 H3A 110.0 . . ?
C3 N3 H3B 109.4 . . ?
H4A N4 H4B 120.0 . . ?
C4 N4 H4A 120.0 . . ?
C4 N4 H4B 120.0 . . ?
N1 C1 H1 117.9 . . ?
N1 C1 C2 124.1(2) . . ?
C2 C1 H1 117.9 . . ?
C1 C2 C3 116.0(2) . . ?
C1 C2 C5 122.1(2) . . ?
C3 C2 C5 121.9(2) . . ?
N2 C3 N3 117.9(2) . . ?
N2 C3 C2 121.0(2) . . ?
N3 C3 C2 121.0(2) . . ?
N2 C4 N1 124.3(2) . . ?
N2 C4 N4 116.44(19) . . ?
N4 C4 N1 119.27(19) . . ?
C2 C5 H5A 108.7 . . ?
C2 C5 H5B 108.7 . . ?
C2 C5 C6 114.30(19) . . ?
H5A C5 H5B 107.6 . . ?
C6 C5 H5A 108.7 . . ?
C6 C5 H5B 108.7 . . ?
C7 C6 C5 121.0(2) . . ?
C7 C6 C11 120.5(2) . . ?
C11 C6 C5 118.4(2) . . ?
C6 C7 H7 120.1 . . ?
C6 C7 C8 119.8(2) . . ?
C8 C7 H7 120.1 . . ?
O1 C8 C7 124.8(2) . . ?
O1 C8 C9 115.1(2) . . ?
C7 C8 C9 120.1(2) . . ?
O2 C9 C8 120.2(2) . . ?
O2 C9 C10 120.1(2) . . ?
C8 C9 C10 119.6(2) . . ?
O3 C10 C9 115.8(2) . . ?
O3 C10 C11 124.0(2) . . ?
C11 C10 C9 120.3(2) . . ?
C6 C11 H11 120.2 . . ?
C10 C11 C6 119.6(2) . . ?
C10 C11 H11 120.2 . . ?
O1 C12 H12A 109.5 . . ?
O1 C12 H12B 109.5 . . ?
O1 C12 H12C 109.5 . . ?
H12A C12 H12B 109.5 . . ?
H12A C12 H12C 109.5 . . ?
H12B C12 H12C 109.5 . . ?
O2 C13 H13A 109.5 . . ?
O2 C13 H13B 109.5 . . ?
O2 C13 H13C 109.5 . . ?
H13A C13 H13B 109.5 . . ?
H13A C13 H13C 109.5 . . ?
H13B C13 H13C 109.5 . . ?
O3 C14 H14A 109.5 . . ?
O3 C14 H14B 109.5 . . ?
O3 C14 H14C 109.5 . . ?
H14A C14 H14B 109.5 . . ?
H14A C14 H14C 109.5 . . ?
H14B C14 H14C 109.5 . . ?
C16 C15 Ru1 69.72(12) . . ?
C16 C15 C20 116.7(2) . . ?
C16 C15 C21 123.6(2) . . ?
C20 C15 Ru1 69.44(12) . . ?
C20 C15 C21 119.6(2) . . ?
C21 C15 Ru1 128.48(16) . . ?
Ru1 C16 H16 130.0 . . ?
C15 C16 Ru1 72.49(13) . . ?
C15 C16 H16 118.8 . . ?
C15 C16 C17 122.3(2) . . ?
C17 C16 Ru1 71.37(12) . . ?
C17 C16 H16 118.8 . . ?
Ru1 C17 H17 130.9 . . ?
C16 C17 Ru1 70.05(12) . . ?
C16 C17 H17 120.1 . . ?
C18 C17 Ru1 71.58(13) . . ?
C18 C17 C16 119.7(2) . . ?
C18 C17 H17 120.1 . . ?
C17 C18 Ru1 70.55(13) . . ?
C17 C18 C19 119.1(2) . . ?
C17 C18 C24 120.8(2) . . ?
C19 C18 Ru1 70.88(12) . . ?
C19 C18 C24 120.0(2) . . ?
C24 C18 Ru1 127.93(16) . . ?
Ru1 C19 H19 131.8 . . ?
C18 C19 Ru1 71.10(13) . . ?
C18 C19 H19 120.1 . . ?
C20 C19 Ru1 69.93(13) . . ?
C20 C19 C18 119.9(2) . . ?
C20 C19 H19 120.1 . . ?
Ru1 C20 H20 129.5 . . ?
C15 C20 Ru1 72.15(13) . . ?
C15 C20 H20 118.9 . . ?
C19 C20 Ru1 72.07(13) . . ?
C19 C20 C15 122.2(2) . . ?
C19 C20 H20 118.9 . . ?
C15 C21 H21 106.6 . . ?
C15 C21 C23 109.6(2) . . ?
C22 C21 C15 113.8(2) . . ?
C22 C21 H21 106.6 . . ?
C22 C21 C23 113.0(2) . . ?
C23 C21 H21 106.6 . . ?
C21 C22 H22A 109.5 . . ?
C21 C22 H22B 109.5 . . ?
C21 C22 H22C 109.5 . . ?
H22A C22 H22B 109.5 . . ?
H22A C22 H22C 109.5 . . ?
H22B C22 H22C 109.5 . . ?
C21 C23 H23A 109.5 . . ?
C21 C23 H23B 109.5 . . ?
C21 C23 H23C 109.5 . . ?
H23A C23 H23B 109.5 . . ?
H23A C23 H23C 109.5 . . ?
H23B C23 H23C 109.5 . . ?
C18 C24 H24A 109.5 . . ?
C18 C24 H24B 109.5 . . ?
C18 C24 H24C 109.5 . . ?
H24A C24 H24B 109.5 . . ?
H24A C24 H24C 109.5 . . ?
H24B C24 H24C 109.5 . . ?
Cl2B Ru1B Cl1B 85.75(2) . . ?
N1B Ru1B Cl1B 87.48(5) . . ?
N1B Ru1B Cl2B 87.33(5) . . ?
N1B Ru1B C15B 108.18(8) . . ?
N1B Ru1B C16B 97.59(8) . . ?
N1B Ru1B C17B 88.60(8) . . ?
N1B Ru1B C18B 128.45(9) . . ?
N1B Ru1B C20B 165.47(8) . . ?
C15B Ru1B Cl1B 164.33(6) . . ?
C15B Ru1B Cl2B 95.05(6) . . ?
C15B Ru1B C18B 81.31(9) . . ?
C16B Ru1B Cl1B 110.26(7) . . ?
C16B Ru1B Cl2B 163.36(7) . . ?
C16B Ru1B C15B 68.31(9) . . ?
C16B Ru1B C18B 37.55(9) . . ?
C17B Ru1B Cl1B 146.71(7) . . ?
C17B Ru1B Cl2B 127.07(7) . . ?
C17B Ru1B C15B 37.72(9) . . ?
C17B Ru1B C16B 37.81(9) . . ?
C17B Ru1B C18B 68.30(9) . . ?
C17B Ru1B C20B 80.67(9) . . ?
C18B Ru1B Cl1B 88.74(7) . . ?
C18B Ru1B Cl2B 143.52(7) . . ?
C19B Ru1B Cl1B 126.39(7) . . ?
C19B Ru1B Cl2B 86.65(7) . . ?
C19B Ru1B N1B 144.93(9) . . ?
C19B Ru1B C15B 38.30(9) . . ?
C19B Ru1B C16B 80.18(9) . . ?
C19B Ru1B C17B 68.13(9) . . ?
C19B Ru1B C18B 68.03(10) . . ?
C19B Ru1B C20B 37.38(10) . . ?
C20B Ru1B Cl1B 96.10(7) . . ?
C20B Ru1B Cl2B 106.94(7) . . ?
C20B Ru1B C15B 68.66(9) . . ?
C20B Ru1B C16B 67.95(9) . . ?
C20B Ru1B C18B 37.96(10) . . ?
C8B O1B C12B 116.27(18) . . ?
C9B O2B C13B 115.1(2) . . ?
C10B O3B C14B 116.1(2) . . ?
C1B N1B Ru1B 118.89(14) . . ?
C4B N1B Ru1B 126.29(15) . . ?
C4B N1B C1B 114.72(19) . . ?
C3B N2B C4B 118.5(2) . . ?
H3BA N3B H3BB 108.6 . . ?
C3B N3B H3BA 110.5 . . ?
C3B N3B H3BB 109.1 . . ?
H4BA N4B H4BB 108.7 . . ?
C4B N4B H4BA 110.1 . . ?
C4B N4B H4BB 110.1 . . ?
N1B C1B H1B 117.4 . . ?
N1B C1B C2B 125.1(2) . . ?
C2B C1B H1B 117.4 . . ?
C1B C2B C3B 115.0(2) . . ?
C1B C2B C5B 121.1(2) . . ?
C3B C2B C5B 123.3(2) . . ?
N2B C3B N3B 117.0(2) . . ?
N2B C3B C2B 121.3(2) . . ?
N3B C3B C2B 121.7(2) . . ?
N2B C4B N1B 125.1(2) . . ?
N2B C4B N4B 116.5(2) . . ?
N4B C4B N1B 118.4(2) . . ?
C2B C5B H5BA 108.1 . . ?
C2B C5B H5BB 108.1 . . ?
C2B C5B C6B 116.95(19) . . ?
H5BA C5B H5BB 107.3 . . ?
C6B C5B H5BA 108.1 . . ?
C6B C5B H5BB 108.1 . . ?
C7B C6B C5B 120.8(2) . . ?
C11B C6B C5B 119.0(2) . . ?
C11B C6B C7B 120.1(2) . . ?
C6B C7B H7B 120.1 . . ?
C6B C7B C8B 119.7(2) . . ?
C8B C7B H7B 120.1 . . ?
O1B C8B C7B 124.2(2) . . ?
O1B C8B C9B 115.3(2) . . ?
C7B C8B C9B 120.4(2) . . ?
O2B C9B C8B 119.3(2) . . ?
O2B C9B C10B 121.3(2) . . ?
C10B C9B C8B 119.2(2) . . ?
O3B C10B C9B 115.8(2) . . ?
O3B C10B C11B 124.1(2) . . ?
C11B C10B C9B 120.1(2) . . ?
C6B C11B H11B 119.8 . . ?
C10B C11B C6B 120.3(2) . . ?
C10B C11B H11B 119.8 . . ?
O1B C12B H12D 109.5 . . ?
O1B C12B H12E 109.5 . . ?
O1B C12B H12F 109.5 . . ?
H12D C12B H12E 109.5 . . ?
H12D C12B H12F 109.5 . . ?
H12E C12B H12F 109.5 . . ?
O2B C13B H13D 109.5 . . ?
O2B C13B H13E 109.5 . . ?
O2B C13B H13F 109.5 . . ?
H13D C13B H13E 109.5 . . ?
H13D C13B H13F 109.5 . . ?
H13E C13B H13F 109.5 . . ?
O3B C14B H14D 109.5 . . ?
O3B C14B H14E 109.5 . . ?
O3B C14B H14F 109.5 . . ?
H14D C14B H14E 109.5 . . ?
H14D C14B H14F 109.5 . . ?
H14E C14B H14F 109.5 . . ?
C17B C15B Ru1B 70.05(13) . . ?
C17B C15B C19B 117.2(2) . . ?
C17B C15B C21B 122.4(2) . . ?
C19B C15B Ru1B 69.54(13) . . ?
C19B C15B C21B 120.4(2) . . ?
C21B C15B Ru1B 131.95(16) . . ?
Ru1B C16B H16B 131.1 . . ?
C17B C16B Ru1B 70.13(13) . . ?
C17B C16B H16B 119.8 . . ?
C17B C16B C18B 120.5(2) . . ?
C18B C16B Ru1B 71.82(14) . . ?
C18B C16B H16B 119.8 . . ?
Ru1B C17B H17B 128.9 . . ?
C15B C17B Ru1B 72.23(13) . . ?
C15B C17B C16B 121.5(2) . . ?
C15B C17B H17B 119.2 . . ?
C16B C17B Ru1B 72.06(13) . . ?
C16B C17B H17B 119.2 . . ?
C16B C18B Ru1B 70.63(13) . . ?
C16B C18B C20B 118.6(2) . . ?
C16B C18B C24B 121.9(3) . . ?
C20B C18B Ru1B 70.17(13) . . ?
C20B C18B C24B 119.5(2) . . ?
C24B C18B Ru1B 129.45(18) . . ?
Ru1B C19B H19B 129.2 . . ?
C15B C19B Ru1B 72.16(13) . . ?
C15B C19B H19B 118.9 . . ?
C20B C19B Ru1B 72.26(14) . . ?
C20B C19B C15B 122.2(2) . . ?
C20B C19B H19B 118.9 . . ?
Ru1B C20B H20B 130.3 . . ?
C18B C20B Ru1B 71.86(13) . . ?
C18B C20B H20B 120.0 . . ?
C19B C20B Ru1B 70.36(13) . . ?
C19B C20B C18B 120.0(2) . . ?
C19B C20B H20B 120.0 . . ?
C15B C21B H21B 108.2 . . ?
C15B C21B C22B 114.8(2) . . ?
C15B C21B C23B 108.5(2) . . ?
C22B C21B H21B 108.2 . . ?
C23B C21B H21B 108.2 . . ?
C23B C21B C22B 108.6(2) . . ?
C21B C22B H22D 109.5 . . ?
C21B C22B H22E 109.5 . . ?
C21B C22B H22F 109.5 . . ?
H22D C22B H22E 109.5 . . ?
H22D C22B H22F 109.5 . . ?
H22E C22B H22F 109.5 . . ?
C21B C23B H23D 109.5 . . ?
C21B C23B H23E 109.5 . . ?
C21B C23B H23F 109.5 . . ?
H23D C23B H23E 109.5 . . ?
H23D C23B H23F 109.5 . . ?
H23E C23B H23F 109.5 . . ?
C18B C24B H24D 109.5 . . ?
C18B C24B H24E 109.5 . . ?
C18B C24B H24F 109.5 . . ?
H24D C24B H24E 109.5 . . ?
H24D C24B H24F 109.5 . . ?
H24E C24B H24F 109.5 . . ?

loop_
_geom_bond_atom_site_label_1
_geom_bond_atom_site_label_2
_geom_bond_distance
_geom_bond_site_symmetry_2
_geom_bond_publ_flag
Ru1 Cl1 2.4156(6) . ?
Ru1 Cl2 2.4340(6) . ?
Ru1 N1 2.1472(18) . ?
Ru1 C15 2.191(2) . ?
Ru1 C16 2.155(2) . ?
Ru1 C17 2.173(2) . ?
Ru1 C18 2.186(2) . ?
Ru1 C19 2.183(2) . ?
Ru1 C20 2.155(2) . ?
O1 C8 1.368(3) . ?
O1 C12 1.428(3) . ?
O2 C9 1.384(3) . ?
O2 C13 1.432(3) . ?
O3 C10 1.372(3) . ?
O3 C14 1.429(3) . ?
N1 C1 1.361(3) . ?
N1 C4 1.356(3) . ?
N2 C3 1.339(3) . ?
N2 C4 1.349(3) . ?
N3 H3A 0.8849 . ?
N3 H3B 0.8844 . ?
N3 C3 1.351(3) . ?
N4 H4A 0.8800 . ?
N4 H4B 0.8800 . ?
N4 C4 1.350(3) . ?
C1 H1 0.9500 . ?
C1 C2 1.364(3) . ?
C2 C3 1.422(3) . ?
C2 C5 1.501(3) . ?
C5 H5A 0.9900 . ?
C5 H5B 0.9900 . ?
C5 C6 1.516(3) . ?
C6 C7 1.391(3) . ?
C6 C11 1.393(3) . ?
C7 H7 0.9500 . ?
C7 C8 1.393(3) . ?
C8 C9 1.396(3) . ?
C9 C10 1.398(3) . ?
C10 C11 1.392(3) . ?
C11 H11 0.9500 . ?
C12 H12A 0.9800 . ?
C12 H12B 0.9800 . ?
C12 H12C 0.9800 . ?
C13 H13A 0.9800 . ?
C13 H13B 0.9800 . ?
C13 H13C 0.9800 . ?
C14 H14A 0.9800 . ?
C14 H14B 0.9800 . ?
C14 H14C 0.9800 . ?
C15 C16 1.408(3) . ?
C15 C20 1.430(3) . ?
C15 C21 1.515(3) . ?
C16 H16 0.9500 . ?
C16 C17 1.430(3) . ?
C17 H17 0.9500 . ?
C17 C18 1.414(3) . ?
C18 C19 1.423(3) . ?
C18 C24 1.513(3) . ?
C19 H19 0.9500 . ?
C19 C20 1.413(3) . ?
C20 H20 0.9500 . ?
C21 H21 1.0000 . ?
C21 C22 1.507(4) . ?
C21 C23 1.520(4) . ?
C22 H22A 0.9800 . ?
C22 H22B 0.9800 . ?
C22 H22C 0.9800 . ?
C23 H23A 0.9800 . ?
C23 H23B 0.9800 . ?
C23 H23C 0.9800 . ?
C24 H24A 0.9800 . ?
C24 H24B 0.9800 . ?
C24 H24C 0.9800 . ?
Ru1B Cl1B 2.4323(6) . ?
Ru1B Cl2B 2.4281(6) . ?
Ru1B N1B 2.1641(18) . ?
Ru1B C15B 2.196(2) . ?
Ru1B C16B 2.193(2) . ?
Ru1B C17B 2.167(2) . ?
Ru1B C18B 2.208(2) . ?
Ru1B C19B 2.161(2) . ?
Ru1B C20B 2.186(2) . ?
O1B C8B 1.369(3) . ?
O1B C12B 1.434(3) . ?
O2B C9B 1.381(3) . ?
O2B C13B 1.398(3) . ?
O3B C10B 1.369(3) . ?
O3B C14B 1.442(3) . ?
N1B C1B 1.363(3) . ?
N1B C4B 1.356(3) . ?
N2B C3B 1.338(3) . ?
N2B C4B 1.341(3) . ?
N3B H3BA 0.8866 . ?
N3B H3BB 0.8860 . ?
N3B C3B 1.351(3) . ?
N4B H4BA 0.8868 . ?
N4B H4BB 0.8871 . ?
N4B C4B 1.355(3) . ?
C1B H1B 0.9500 . ?
C1B C2B 1.365(3) . ?
C2B C3B 1.426(3) . ?
C2B C5B 1.509(3) . ?
C5B H5BA 0.9900 . ?
C5B H5BB 0.9900 . ?
C5B C6B 1.517(3) . ?
C6B C7B 1.391(3) . ?
C6B C11B 1.391(3) . ?
C7B H7B 0.9500 . ?
C7B C8B 1.395(3) . ?
C8B C9B 1.402(3) . ?
C9B C10B 1.399(3) . ?
C10B C11B 1.391(3) . ?
C11B H11B 0.9500 . ?
C12B H12D 0.9800 . ?
C12B H12E 0.9800 . ?
C12B H12F 0.9800 . ?
C13B H13D 0.9800 . ?
C13B H13E 0.9800 . ?
C13B H13F 0.9800 . ?
C14B H14D 0.9800 . ?
C14B H14E 0.9800 . ?
C14B H14F 0.9800 . ?
C15B C17B 1.411(3) . ?
C15B C19B 1.430(3) . ?
C15B C21B 1.520(3) . ?
C16B H16B 0.9500 . ?
C16B C17B 1.413(3) . ?
C16B C18B 1.416(4) . ?
C17B H17B 0.9500 . ?
C18B C20B 1.429(4) . ?
C18B C24B 1.503(4) . ?
C19B H19B 0.9500 . ?
C19B C20B 1.393(4) . ?
C20B H20B 0.9500 . ?
C21B H21B 1.0000 . ?
C21B C22B 1.540(4) . ?
C21B C23B 1.532(4) . ?
C22B H22D 0.9800 . ?
C22B H22E 0.9800 . ?
C22B H22F 0.9800 . ?
C23B H23D 0.9800 . ?
C23B H23E 0.9800 . ?
C23B H23F 0.9800 . ?
C24B H24D 0.9800 . ?
C24B H24E 0.9800 . ?
C24B H24F 0.9800 . ?

loop_
_geom_hbond_atom_site_label_D
_geom_hbond_atom_site_label_H
_geom_hbond_atom_site_label_A
_geom_hbond_distance_DH
_geom_hbond_distance_HA
_geom_hbond_distance_DA
_geom_hbond_angle_DHA
_geom_hbond_site_symmetry_A
_geom_hbond_publ_flag
N3 H3A Cl2B 0.88 2.61 3.286(2) 133.9 . yes
N3 H3B Cl1B 0.88 2.65 3.416(2) 145.9 . yes
N4 H4A N2 0.88 2.18 3.038(3) 163.6 2_666 yes
N4 H4B Cl2 0.88 2.64 3.207(2) 122.9 . yes
N3B H3BA Cl2 0.89 2.67 3.315(2) 130.8 . yes
N3B H3BB Cl1 0.89 2.73 3.513(2) 147.8 . yes
N4B H4BB Cl1B 0.89 2.42 3.235(2) 153.2 . yes

loop_
_geom_torsion_atom_site_label_1
_geom_torsion_atom_site_label_2
_geom_torsion_atom_site_label_3
_geom_torsion_atom_site_label_4
_geom_torsion
_geom_torsion_site_symmetry_1
_geom_torsion_site_symmetry_2
_geom_torsion_site_symmetry_3
_geom_torsion_site_symmetry_4
_geom_torsion_publ_flag
Ru1 N1 C1 C2 178.71(17) . . . . ?
Ru1 N1 C4 N2 -178.80(15) . . . . ?
Ru1 N1 C4 N4 -0.5(3) . . . . ?
Ru1 C15 C16 C17 -53.41(19) . . . . ?
Ru1 C15 C20 C19 54.20(19) . . . . ?
Ru1 C15 C21 C22 -69.2(3) . . . . ?
Ru1 C15 C21 C23 163.1(2) . . . . ?
Ru1 C16 C17 C18 -53.54(18) . . . . ?
Ru1 C17 C18 C19 -53.51(18) . . . . ?
Ru1 C17 C18 C24 123.3(2) . . . . ?
Ru1 C18 C19 C20 -52.04(19) . . . . ?
Ru1 C19 C20 C15 -54.24(19) . . . . ?
O1 C8 C9 O2 -3.7(3) . . . . ?
O1 C8 C9 C10 179.2(2) . . . . ?
O2 C9 C10 O3 4.5(3) . . . . ?
O2 C9 C10 C11 -175.3(2) . . . . ?
O3 C10 C11 C6 179.8(2) . . . . ?
N1 C1 C2 C3 0.0(3) . . . . ?
N1 C1 C2 C5 177.6(2) . . . . ?
C1 N1 C4 N2 -3.1(3) . . . . ?
C1 N1 C4 N4 175.15(19) . . . . ?
C1 C2 C3 N2 -2.6(3) . . . . ?
C1 C2 C3 N3 178.7(2) . . . . ?
C1 C2 C5 C6 117.2(2) . . . . ?
C2 C5 C6 C7 -37.1(3) . . . . ?
C2 C5 C6 C11 146.1(2) . . . . ?
C3 N2 C4 N1 0.8(3) . . . . ?
C3 N2 C4 N4 -177.53(19) . . . . ?
C3 C2 C5 C6 -65.4(3) . . . . ?
C4 N1 C1 C2 2.6(3) . . . . ?
C4 N2 C3 N3 -179.07(19) . . . . ?
C4 N2 C3 C2 2.2(3) . . . . ?
C5 C2 C3 N2 179.88(19) . . . . ?
C5 C2 C3 N3 1.2(3) . . . . ?
C5 C6 C7 C8 -175.0(2) . . . . ?
C5 C6 C11 C10 175.3(2) . . . . ?
C6 C7 C8 O1 179.0(2) . . . . ?
C6 C7 C8 C9 -0.1(3) . . . . ?
C7 C6 C11 C10 -1.4(3) . . . . ?
C7 C8 C9 O2 175.5(2) . . . . ?
C7 C8 C9 C10 -1.7(3) . . . . ?
C8 C9 C10 O3 -178.3(2) . . . . ?
C8 C9 C10 C11 1.9(3) . . . . ?
C9 C10 C11 C6 -0.4(3) . . . . ?
C11 C6 C7 C8 1.7(3) . . . . ?
C12 O1 C8 C7 1.7(3) . . . . ?
C12 O1 C8 C9 -179.2(2) . . . . ?
C13 O2 C9 C8 89.2(3) . . . . ?
C13 O2 C9 C10 -93.6(3) . . . . ?
C14 O3 C10 C9 -176.9(2) . . . . ?
C14 O3 C10 C11 2.9(3) . . . . ?
C15 C16 C17 Ru1 53.9(2) . . . . ?
C15 C16 C17 C18 0.4(3) . . . . ?
C16 C15 C20 Ru1 -52.90(18) . . . . ?
C16 C15 C20 C19 1.3(3) . . . . ?
C16 C15 C21 C22 20.6(3) . . . . ?
C16 C15 C21 C23 -107.1(3) . . . . ?
C16 C17 C18 Ru1 52.82(18) . . . . ?
C16 C17 C18 C19 -0.7(3) . . . . ?
C16 C17 C18 C24 176.1(2) . . . . ?
C17 C18 C19 Ru1 53.36(18) . . . . ?
C17 C18 C19 C20 1.3(3) . . . . ?
C18 C19 C20 Ru1 52.57(19) . . . . ?
C18 C19 C20 C15 -1.7(3) . . . . ?
C20 C15 C16 Ru1 52.77(18) . . . . ?
C20 C15 C16 C17 -0.6(3) . . . . ?
C20 C15 C21 C22 -155.5(2) . . . . ?
C20 C15 C21 C23 76.8(3) . . . . ?
C21 C15 C16 Ru1 -123.4(2) . . . . ?
C21 C15 C16 C17 -176.8(2) . . . . ?
C21 C15 C20 Ru1 123.5(2) . . . . ?
C21 C15 C20 C19 177.7(2) . . . . ?
C24 C18 C19 Ru1 -123.4(2) . . . . ?
C24 C18 C19 C20 -175.5(2) . . . . ?
Ru1B N1B C1B C2B -175.63(17) . . . . ?
Ru1B N1B C4B N2B -179.80(16) . . . . ?
Ru1B N1B C4B N4B 1.3(3) . . . . ?
Ru1B C15B C17B C16B 54.8(2) . . . . ?
Ru1B C15B C19B C20B -54.5(2) . . . . ?
Ru1B C15B C21B C22B 69.2(3) . . . . ?
Ru1B C15B C21B C23B -169.1(2) . . . . ?
Ru1B C16B C17B C15B -54.92(19) . . . . ?
Ru1B C16B C18B C20B 53.1(2) . . . . ?
Ru1B C16B C18B C24B -125.1(2) . . . . ?
Ru1B C18B C20B C19B 53.3(2) . . . . ?
Ru1B C19B C20B C18B -54.0(2) . . . . ?
O1B C8B C9B O2B -6.3(3) . . . . ?
O1B C8B C9B C10B 178.0(2) . . . . ?
O2B C9B C10B O3B 5.8(4) . . . . ?
O2B C9B C10B C11B -173.2(2) . . . . ?
O3B C10B C11B C6B -178.8(2) . . . . ?
N1B C1B C2B C3B -5.0(3) . . . . ?
N1B C1B C2B C5B -176.4(2) . . . . ?
C1B N1B C4B N2B 3.9(3) . . . . ?
C1B N1B C4B N4B -175.0(2) . . . . ?
C1B C2B C3B N2B 4.9(3) . . . . ?
C1B C2B C3B N3B -173.4(2) . . . . ?
C1B C2B C5B C6B -119.5(2) . . . . ?
C2B C5B C6B C7B 44.6(3) . . . . ?
C2B C5B C6B C11B -138.3(2) . . . . ?
C3B N2B C4B N1B -4.0(3) . . . . ?
C3B N2B C4B N4B 174.9(2) . . . . ?
C3B C2B C5B C6B 69.8(3) . . . . ?
C4B N1B C1B C2B 1.0(3) . . . . ?
C4B N2B C3B N3B 177.6(2) . . . . ?
C4B N2B C3B C2B -0.7(3) . . . . ?
C5B C2B C3B N2B 176.1(2) . . . . ?
C5B C2B C3B N3B -2.2(3) . . . . ?
C5B C6B C7B C8B 177.9(2) . . . . ?
C5B C6B C11B C10B -178.8(2) . . . . ?
C6B C7B C8B O1B -179.8(2) . . . . ?
C6B C7B C8B C9B 1.7(3) . . . . ?
C7B C6B C11B C10B -1.8(4) . . . . ?
C7B C8B C9B O2B 172.3(2) . . . . ?
C7B C8B C9B C10B -3.3(3) . . . . ?
C8B C9B C10B O3B -178.6(2) . . . . ?
C8B C9B C10B C11B 2.4(4) . . . . ?
C9B C10B C11B C6B 0.1(4) . . . . ?
C11B C6B C7B C8B 0.9(3) . . . . ?
C12B O1B C8B C7B 0.4(3) . . . . ?
C12B O1B C8B C9B 179.0(2) . . . . ?
C13B O2B C9B C8B 100.4(3) . . . . ?
C13B O2B C9B C10B -84.1(3) . . . . ?
C14B O3B C10B C9B 174.7(3) . . . . ?
C14B O3B C10B C11B -6.3(4) . . . . ?
C15B C19B C20B Ru1B 54.5(2) . . . . ?
C15B C19B C20B C18B 0.5(4) . . . . ?
C16B C18B C20B Ru1B -53.3(2) . . . . ?
C16B C18B C20B C19B 0.0(3) . . . . ?
C17B C15B C19B Ru1B 53.03(18) . . . . ?
C17B C15B C19B C20B -1.5(3) . . . . ?
C17B C15B C21B C22B -22.3(3) . . . . ?
C17B C15B C21B C23B 99.4(3) . . . . ?
C17B C16B C18B Ru1B -52.5(2) . . . . ?
C17B C16B C18B C20B 0.5(3) . . . . ?
C17B C16B C18B C24B -177.6(2) . . . . ?
C18B C16B C17B Ru1B 53.3(2) . . . . ?
C18B C16B C17B C15B -1.6(3) . . . . ?
C19B C15B C17B Ru1B -52.79(18) . . . . ?
C19B C15B C17B C16B 2.1(3) . . . . ?
C19B C15B C21B C22B 158.2(2) . . . . ?
C19B C15B C21B C23B -80.1(3) . . . . ?
C21B C15B C17B Ru1B 127.7(2) . . . . ?
C21B C15B C17B C16B -177.4(2) . . . . ?
C21B C15B C19B Ru1B -127.5(2) . . . . ?
C21B C15B C19B C20B 178.0(2) . . . . ?
C24B C18B C20B Ru1B 124.9(2) . . . . ?
C24B C18B C20B C19B 178.2(2) . . . . ?
